data_2204233
loop_
_publ_author_name
'Draffin, Scott P.'
'Duggan, Peter J.'
'Fallon, Gary D.'

_publ_section_title
;<i>O</i>^2^,<i>O</i>^3^:<i>O</i>^4^,<i>O</i>^5^-Bis(phenylboranediyl)-\b-<small>D</small>-fructopyranose
 acetone solvate
;
_journal_issue 9
_journal_name_full 'Acta Crystallographica Section E'
_journal_page_first o1520
_journal_page_last o1522
_journal_paper_doi 10.1107/S1600536804019245
_journal_volume 60
_journal_year 2004
_chemical_formula_iupac 'C18 H18 B2 O6 , C3 H6 O'
_chemical_formula_moiety 'C18 H18 B2 O6 , C3 H6 O'
_chemical_formula_sum 'C21 H24 B2 O7'
_chemical_formula_weight 410.02
_chemical_name_systematic
;
O^2^,O^3^:O^4^,O^5^-Bis(phenylboranediyl)-\b-D-fructopyranose acetone solvate
;
_space_group_IT_number 19
_symmetry_cell_setting orthorhombic
_symmetry_space_group_name_Hall 'P 2ac 2ab'
_symmetry_space_group_name_H-M 'P 21 21 21'
_atom_sites_solution_primary direct
_atom_sites_solution_secondary difmap
_cell_angle_alpha 90
_cell_angle_beta 90
_cell_angle_gamma 90
_cell_formula_units_Z 4
_cell_length_a 7.88400(10)
_cell_length_b 10.56480(10)
_cell_length_c 24.6438(4)
_cell_measurement_reflns_used 21398
_cell_measurement_temperature 123(2)
_cell_measurement_theta_max 28.3
_cell_measurement_theta_min 3.2
_cell_volume 2052.65(5)
_computing_cell_refinement 'HKL SCALEPACK (Otwinowski & Minor 1997)'
_computing_data_collection 'COLLECT (Nonius, 1998)'
_computing_data_reduction 'HKL DENZO (Otwinowski & Minor 1997) and SCALEPACK'
_computing_molecular_graphics 'ORTEP-3 for Windows (Farrugia, 1997)'
_computing_publication_material 'WinGX (Farrugia, 1999)'
_computing_structure_refinement 'SHELXL97 (Sheldrick, 1997)'
_computing_structure_solution 'SHELXS97 (Sheldrick, 1997)'
_diffrn_ambient_temperature 123(2)
_diffrn_detector_area_resol_mean 9
_diffrn_measured_fraction_theta_full 0.991
_diffrn_measured_fraction_theta_max 0.984
_diffrn_measurement_device '95mm CCD camera on \k-goniostat'
_diffrn_measurement_device_type 'Nonius KappaCCD area-detector'
_diffrn_measurement_method 'CCD rotation images, thick slices'
_diffrn_radiation_monochromator 'horizontally mounted graphite crystal'
_diffrn_radiation_source 'fine-focus sealed tube'
_diffrn_radiation_type MoK\a
_diffrn_radiation_wavelength 0.71073
_diffrn_reflns_av_R_equivalents 0.0481
_diffrn_reflns_limit_h_max 10
_diffrn_reflns_limit_h_min -10
_diffrn_reflns_limit_k_max 14
_diffrn_reflns_limit_k_min -14
_diffrn_reflns_limit_l_max 32
_diffrn_reflns_limit_l_min -32
_diffrn_reflns_number 21398
_diffrn_reflns_theta_full 27.5
_diffrn_reflns_theta_max 28.3
_diffrn_reflns_theta_min 3.3
_diffrn_standards_decay_% <0.1%
_diffrn_standards_number 0
_exptl_absorpt_coefficient_mu 0.097
_exptl_absorpt_correction_type none
_exptl_crystal_colour colourless
_exptl_crystal_density_diffrn 1.327
_exptl_crystal_density_meas ?
_exptl_crystal_density_method .
_exptl_crystal_description prismatic
_exptl_crystal_F_000 864
_exptl_crystal_size_max 0.22
_exptl_crystal_size_mid 0.20
_exptl_crystal_size_min 0.19
_refine_diff_density_max 0.20
_refine_diff_density_min -0.22
_refine_ls_abs_structure_details 'Flack (1983)'
_refine_ls_abs_structure_Flack -1.1(9)
_refine_ls_extinction_method none
_refine_ls_goodness_of_fit_ref 1.04
_refine_ls_hydrogen_treatment constr
_refine_ls_matrix_type full
_refine_ls_number_parameters 273
_refine_ls_number_reflns 2871
_refine_ls_number_restraints 0
_refine_ls_restrained_S_all 1.04
_refine_ls_R_factor_all 0.060
_refine_ls_R_factor_gt 0.037
_refine_ls_shift/su_max <0.001
_refine_ls_shift/su_mean 0.000
_refine_ls_structure_factor_coef Fsqd
_refine_ls_weighting_details 'calc w = 1/[\s^2^(Fo^2^)+(0.045P)^2^+0.1032P] where P=(Fo^2^+2Fc^2^)/3'
_refine_ls_weighting_scheme calc
_refine_ls_wR_factor_gt 0.078
_refine_ls_wR_factor_ref 0.084
_reflns_number_gt 2221
_reflns_number_total 2871
_reflns_threshold_expression I>2\s(I)
_cod_data_source_file tk6180.cif
_cod_data_source_block I
_cod_database_code 2204233
_cod_database_fobs_code 2204233

loop_
_symmetry_equiv_pos_as_xyz
'x, y, z'
'-x+1/2, -y, z+1/2'
'x+1/2, -y+1/2, -z'
'-x, y+1/2, -z+1/2'

loop_
_atom_site_label
_atom_site_fract_x
_atom_site_fract_y
_atom_site_fract_z
_atom_site_U_iso_or_equiv
_atom_site_adp_type
_atom_site_calc_flag
_atom_site_refinement_flags
_atom_site_occupancy
_atom_site_type_symbol
O1 0.02324(17) 0.66218(12) 0.04547(5) 0.0204(3) Uani d . 1 O
C1 0.1050(3) 0.68020(18) 0.09559(7) 0.0184(4) Uani d . 1 C
B1 0.1001(3) 0.8749(2) 0.13612(8) 0.0206(5) Uani d . 1 B
O2 0.18007(18) 0.80457(12) 0.09716(5) 0.0207(3) Uani d . 1 O
C2 -0.0181(3) 0.67951(17) 0.14477(7) 0.0199(4) Uani d . 1 C
H2 0.0301 0.6244 0.174 0.024 Uiso calc R 1 H
B2 -0.2793(3) 0.4646(2) 0.08240(9) 0.0218(5) Uani d . 1 B
O3 -0.02261(18) 0.80883(12) 0.16374(5) 0.0234(3) Uani d . 1 O
C3 -0.1965(3) 0.63586(18) 0.13183(8) 0.0224(5) Uani d . 1 C
H3 -0.2751 0.6629 0.1615 0.027 Uiso calc R 1 H
O4 -0.19326(18) 0.49916(12) 0.12868(5) 0.0238(3) Uani d . 1 O
C4 -0.2676(3) 0.67964(19) 0.07632(8) 0.0239(5) Uani d . 1 C
H4 -0.3606 0.7427 0.0817 0.029 Uiso calc R 1 H
O5 -0.33356(18) 0.56509(13) 0.05204(5) 0.0256(3) Uani d . 1 O
C5 -0.1311(3) 0.73383(19) 0.04003(8) 0.0236(5) Uani d . 1 C
H5A -0.1696 0.7315 0.0018 0.028 Uiso calc R 1 H
H5B -0.1098 0.8232 0.05 0.028 Uiso calc R 1 H
O6 0.3325(2) 0.58518(14) 0.14826(6) 0.0293(4) Uani d . 1 O
H6 0.3776 0.6567 0.152 0.035 Uiso calc R 1 H
C6 0.2436(3) 0.58108(19) 0.09831(8) 0.0220(4) Uani d . 1 C
H6A 0.1927 0.4961 0.0936 0.026 Uiso calc R 1 H
H6B 0.3245 0.5949 0.0682 0.026 Uiso calc R 1 H
O7 0.4956(2) 0.81190(15) 0.17679(6) 0.0347(4) Uani d . 1 O
C7 0.1404(3) 1.01556(18) 0.14870(7) 0.0196(4) Uani d . 1 C
C8 0.0748(3) 1.0750(2) 0.19493(7) 0.0226(5) Uani d . 1 C
H8 0.004 1.0286 0.219 0.027 Uiso calc R 1 H
C9 0.1119(3) 1.20119(19) 0.20620(8) 0.0251(5) Uani d . 1 C
H9 0.068 1.2402 0.238 0.03 Uiso calc R 1 H
C10 0.2132(3) 1.2693(2) 0.17089(8) 0.0252(5) Uani d . 1 C
H10 0.238 1.3556 0.1784 0.03 Uiso calc R 1 H
C11 0.2788(3) 1.2128(2) 0.12470(9) 0.0256(5) Uani d . 1 C
H11 0.3478 1.2603 0.1005 0.031 Uiso calc R 1 H
C12 0.2433(3) 1.08664(19) 0.11388(8) 0.0229(5) Uani d . 1 C
H12 0.2895 1.048 0.0824 0.027 Uiso calc R 1 H
C13 -0.3082(3) 0.32417(19) 0.06667(8) 0.0213(4) Uani d . 1 C
C14 -0.2424(3) 0.22663(19) 0.09862(8) 0.0248(5) Uani d . 1 C
H14 -0.1814 0.2468 0.1307 0.03 Uiso calc R 1 H
C15 -0.2647(3) 0.1009(2) 0.08430(8) 0.0275(5) Uani d . 1 C
H15 -0.2199 0.0356 0.1066 0.033 Uiso calc R 1 H
C16 -0.3520(3) 0.0706(2) 0.03749(9) 0.0289(5) Uani d . 1 C
H16 -0.3678 -0.0156 0.0277 0.035 Uiso calc R 1 H
C17 -0.4166(3) 0.1657(2) 0.00487(8) 0.0285(5) Uani d . 1 C
H17 -0.4752 0.1446 -0.0276 0.034 Uiso calc R 1 H
C18 -0.3962(3) 0.2916(2) 0.01918(8) 0.0248(5) Uani d . 1 C
H18 -0.4421 0.3562 -0.0033 0.03 Uiso calc R 1 H
C19 0.4673(3) 0.8766(2) 0.21669(8) 0.0242(5) Uani d . 1 C
C20 0.5504(4) 1.0026(2) 0.22343(9) 0.0394(6) Uani d . 1 C
H20A 0.6248 1.019 0.1924 0.059 Uiso calc PR 0.5 H
H20B 0.6176 1.0028 0.2569 0.059 Uiso calc PR 0.5 H
H20C 0.4634 1.0687 0.2255 0.059 Uiso calc PR 0.5 H
H20D 0.5124 1.0413 0.2575 0.059 Uiso calc PR 0.5 H
H20E 0.5196 1.0575 0.1929 0.059 Uiso calc PR 0.5 H
H20F 0.6738 0.9917 0.2243 0.059 Uiso calc PR 0.5 H
C21 0.3492(3) 0.8341(2) 0.26030(9) 0.0354(5) Uani d . 1 C
H21A 0.2831 0.7615 0.2474 0.053 Uiso calc R 1 H
H21B 0.2722 0.9034 0.2698 0.053 Uiso calc R 1 H
H21C 0.4147 0.8093 0.2924 0.053 Uiso calc R 1 H

loop_
_atom_site_aniso_label
_atom_site_aniso_U_11
_atom_site_aniso_U_22
_atom_site_aniso_U_33
_atom_site_aniso_U_12
_atom_site_aniso_U_13
_atom_site_aniso_U_23
O1 0.0240(8) 0.0222(7) 0.0150(6) 0.0015(6) -0.0009(6) -0.0020(6)
C1 0.0238(10) 0.0151(10) 0.0163(9) -0.0040(8) -0.0004(8) -0.0003(9)
B1 0.0229(13) 0.0232(12) 0.0158(11) -0.0007(10) -0.0020(9) 0.0013(10)
O2 0.0254(8) 0.0163(7) 0.0205(7) -0.0018(6) 0.0004(6) -0.0001(6)
C2 0.0282(11) 0.0148(9) 0.0168(9) -0.0025(9) 0.0009(8) -0.0021(8)
B2 0.0183(12) 0.0265(12) 0.0207(11) -0.0021(10) 0.0023(9) 0.0009(10)
O3 0.0325(8) 0.0174(7) 0.0202(7) -0.0052(6) 0.0052(6) -0.0046(6)
C3 0.0275(12) 0.0167(10) 0.0231(10) -0.0011(9) 0.0036(9) -0.0011(9)
O4 0.0310(8) 0.0170(7) 0.0234(7) -0.0051(6) 0.0004(6) -0.0013(6)
C4 0.0226(11) 0.0209(10) 0.0283(11) 0.0019(9) -0.0013(9) -0.0018(9)
O5 0.0247(8) 0.0225(7) 0.0296(8) -0.0034(7) -0.0033(6) -0.0008(7)
C5 0.0280(12) 0.0204(10) 0.0225(10) 0.0037(9) -0.0039(9) 0.0049(9)
O6 0.0340(9) 0.0257(8) 0.0283(7) -0.0001(7) -0.0111(7) 0.0020(7)
C6 0.0255(11) 0.0207(10) 0.0199(10) 0.0014(9) -0.0030(9) -0.0009(9)
O7 0.0324(9) 0.0392(9) 0.0326(8) 0.0035(8) -0.0025(7) -0.0138(8)
C7 0.0223(10) 0.0177(9) 0.0189(9) -0.0007(9) -0.0031(8) -0.0003(9)
C8 0.0265(11) 0.0228(11) 0.0184(10) -0.0017(9) -0.0001(8) 0.0034(9)
C9 0.0339(12) 0.0222(11) 0.0193(9) 0.0029(10) -0.0030(9) -0.0033(10)
C10 0.0293(12) 0.0172(10) 0.0289(11) -0.0023(9) -0.0060(10) 0.0016(9)
C11 0.0254(12) 0.0247(11) 0.0268(11) -0.0061(9) -0.0001(9) 0.0058(10)
C12 0.0232(11) 0.0253(11) 0.0201(10) 0.0005(10) 0.0018(8) -0.0001(9)
C13 0.0192(10) 0.0255(11) 0.0193(9) -0.0037(9) 0.0034(8) -0.0021(9)
C14 0.0229(11) 0.0286(11) 0.0229(10) -0.0041(10) 0.0000(9) -0.0036(10)
C15 0.0294(12) 0.0256(11) 0.0275(11) 0.0020(10) -0.0004(9) -0.0016(10)
C16 0.0281(12) 0.0251(11) 0.0335(11) -0.0003(10) 0.0017(10) -0.0109(10)
C17 0.0235(12) 0.0362(13) 0.0257(11) -0.0026(10) -0.0029(9) -0.0113(11)
C18 0.0213(11) 0.0309(12) 0.0223(10) 0.0006(10) 0.0011(9) -0.0005(10)
C19 0.0251(11) 0.0251(11) 0.0222(10) 0.0039(9) -0.0052(9) -0.0030(9)
C20 0.0511(16) 0.0362(13) 0.0310(12) -0.0134(12) -0.0090(11) -0.0036(11)
C21 0.0362(13) 0.0332(12) 0.0369(12) 0.0078(11) 0.0041(11) 0.0062(11)

loop_
_atom_type_symbol
_atom_type_description
_atom_type_scat_dispersion_real
_atom_type_scat_dispersion_imag
_atom_type_scat_source
C C 0.0033 0.0016 'International Tables Vol C Tables 4.2.6.8 and 6.1.1.4'
H H 0 0 'International Tables Vol C Tables 4.2.6.8 and 6.1.1.4'
B B 0.0013 0.0007 'International Tables Vol C Tables 4.2.6.8 and 6.1.1.4'
O O 0.0106 0.006 'International Tables Vol C Tables 4.2.6.8 and 6.1.1.4'

loop_
_geom_angle_atom_site_label_1
_geom_angle_atom_site_label_2
_geom_angle_atom_site_label_3
_geom_angle
C1 O1 C5 113.47(14)
O1 C1 O2 109.59(15)
O1 C1 C6 106.02(15)
O2 C1 C6 109.44(16)
O1 C1 C2 113.47(15)
O2 C1 C2 103.88(14)
C6 C1 C2 114.40(16)
O2 B1 O3 113.31(18)
O2 B1 C7 124.53(19)
O3 B1 C7 122.16(18)
B1 O2 C1 108.98(15)
O3 C2 C3 109.47(16)
O3 C2 C1 105.28(14)
C3 C2 C1 114.69(16)
O3 C2 H2 109.1
C3 C2 H2 109.1
C1 C2 H2 109.1
O5 B2 O4 113.65(18)
O5 B2 C13 124.07(18)
O4 B2 C13 122.28(19)
B1 O3 C2 107.65(15)
O4 C3 C2 107.41(16)
O4 C3 C4 104.89(16)
C2 C3 C4 115.54(17)
O4 C3 H3 109.6
C2 C3 H3 109.6
C4 C3 H3 109.6
B2 O4 C3 107.53(16)
O5 C4 C5 109.15(16)
O5 C4 C3 104.22(15)
C5 C4 C3 112.20(17)
O5 C4 H4 110.4
C5 C4 H4 110.4
C3 C4 H4 110.4
B2 O5 C4 108.10(15)
O1 C5 C4 110.33(15)
O1 C5 H5A 109.6
C4 C5 H5A 109.6
O1 C5 H5B 109.6
C4 C5 H5B 109.6
H5A C5 H5B 108.1
C6 O6 H6 109.5
O6 C6 C1 111.96(15)
O6 C6 H6A 109.2
C1 C6 H6A 109.2
O6 C6 H6B 109.2
C1 C6 H6B 109.2
H6A C6 H6B 107.9
C12 C7 C8 118.19(18)
C12 C7 B1 120.68(18)
C8 C7 B1 121.14(18)
C9 C8 C7 120.93(19)
C9 C8 H8 119.5
C7 C8 H8 119.5
C10 C9 C8 119.60(19)
C10 C9 H9 120.2
C8 C9 H9 120.2
C9 C10 C11 120.57(19)
C9 C10 H10 119.7
C11 C10 H10 119.7
C10 C11 C12 119.7(2)
C10 C11 H11 120.1
C12 C11 H11 120.1
C11 C12 C7 120.96(19)
C11 C12 H12 119.5
C7 C12 H12 119.5
C14 C13 C18 118.20(18)
C14 C13 B2 120.69(17)
C18 C13 B2 121.08(19)
C15 C14 C13 121.11(19)
C15 C14 H14 119.4
C13 C14 H14 119.4
C16 C15 C14 119.9(2)
C16 C15 H15 120.1
C14 C15 H15 120.1
C15 C16 C17 120.02(19)
C15 C16 H16 120
C17 C16 H16 120
C16 C17 C18 120.4(2)
C16 C17 H17 119.8
C18 C17 H17 119.8
C17 C18 C13 120.3(2)
C17 C18 H18 119.8
C13 C18 H18 119.8
O7 C19 C21 121.8(2)
O7 C19 C20 120.6(2)
C21 C19 C20 117.55(19)
C19 C20 H20A 109.5
C19 C20 H20B 109.5
H20A C20 H20B 109.5
C19 C20 H20C 109.5
H20A C20 H20C 109.5
H20B C20 H20C 109.5
C19 C20 H20D 109.5
H20A C20 H20D 141.1
H20B C20 H20D 56.3
H20C C20 H20D 56.3
C19 C20 H20E 109.5
H20A C20 H20E 56.3
H20B C20 H20E 141.1
H20C C20 H20E 56.3
H20D C20 H20E 109.5
C19 C20 H20F 109.5
H20A C20 H20F 56.3
H20B C20 H20F 56.3
H20C C20 H20F 141.1
H20D C20 H20F 109.5
H20E C20 H20F 109.5
C19 C21 H21A 109.5
C19 C21 H21B 109.5
H21A C21 H21B 109.5
C19 C21 H21C 109.5
H21A C21 H21C 109.5
H21B C21 H21C 109.5

loop_
_geom_bond_atom_site_label_1
_geom_bond_atom_site_label_2
_geom_bond_distance
O1 C1 1.406(2)
O1 C5 1.439(2)
C1 O2 1.442(2)
C1 C6 1.515(3)
C1 C2 1.553(3)
B1 O2 1.368(3)
B1 O3 1.374(3)
B1 C7 1.550(3)
C2 O3 1.444(2)
C2 C3 1.514(3)
C2 H2 1
B2 O5 1.368(3)
B2 O4 1.376(3)
B2 C13 1.550(3)
C3 O4 1.447(2)
C3 C4 1.549(3)
C3 H3 1
C4 O5 1.447(2)
C4 C5 1.512(3)
C4 H4 1
C5 H5A 0.99
C5 H5B 0.99
O6 C6 1.417(2)
O6 H6 0.84
C6 H6A 0.99
C6 H6B 0.99
O7 C19 1.218(2)
C7 C12 1.400(3)
C7 C8 1.400(3)
C8 C9 1.393(3)
C8 H8 0.95
C9 C10 1.383(3)
C9 H9 0.95
C10 C11 1.385(3)
C10 H10 0.95
C11 C12 1.388(3)
C11 H11 0.95
C12 H12 0.95
C13 C14 1.397(3)
C13 C18 1.404(3)
C14 C15 1.386(3)
C14 H14 0.95
C15 C16 1.381(3)
C15 H15 0.95
C16 C17 1.384(3)
C16 H16 0.95
C17 C18 1.385(3)
C17 H17 0.95
C18 H18 0.95
C19 C21 1.491(3)
C19 C20 1.493(3)
C20 H20A 0.98
C20 H20B 0.98
C20 H20C 0.98
C20 H20D 0.98
C20 H20E 0.98
C20 H20F 0.98
C21 H21A 0.98
C21 H21B 0.98
C21 H21C 0.98
